data_7007880
loop_
_publ_author_name
'Huang, Ming-Yi'
'Yeh, Chen-Yu'
'Lee, Gene-Hsiang'
'Peng, Shie-Ming'

_publ_section_title
;
 Control of magnetic spin states by various mixed anionic ligands in
 trinickel complexes: synthesis, crystal structures and physical
 properties.
;
_journal_issue 48
_journal_name_full 'Dalton transactions (Cambridge, England : 2003)'
_journal_page_first 5683
_journal_page_last 5690
_journal_paper_doi 10.1039/b612123c
_journal_year 2006
_chemical_formula_sum 'C38 H44 N12 Ni3 O9 S4'
_chemical_formula_weight 1117.22
_chemical_name_systematic
;
?
;
_space_group_IT_number 29
_symmetry_cell_setting orthorhombic
_symmetry_space_group_name_Hall 'P 2c -2ac'
_symmetry_space_group_name_H-M 'P c a 21'
_atom_sites_solution_hydrogens geom
_atom_sites_solution_primary direct
_atom_sites_solution_secondary difmap
_audit_creation_method SHELXL-97
_cell_angle_alpha 90.00
_cell_angle_beta 90.00
_cell_angle_gamma 90.00
_cell_formula_units_Z 4
_cell_length_a 18.9738(4)
_cell_length_b 13.6219(3)
_cell_length_c 17.4912(4)
_cell_measurement_reflns_used all
_cell_measurement_temperature 150(2)
_cell_measurement_theta_max 27.50
_cell_measurement_theta_min 1.00
_cell_volume 4520.76(17)
_computing_cell_refinement DENZO-SMN
_computing_data_collection 'NONIUS COLLECT'
_computing_data_reduction DENZO-SMN
_computing_molecular_graphics 'Bruker SHELXTL'
_computing_publication_material 'Bruker SHELXTL'
_computing_structure_refinement 'SHELXL-97 (Sheldrick, 1997)'
_computing_structure_solution 'SHELXS-97 (Sheldrick, 1990)'
_diffrn_ambient_temperature 150(2)
_diffrn_measured_fraction_theta_full 0.997
_diffrn_measured_fraction_theta_max 0.997
_diffrn_measurement_device_type 'NONIUS KappaCCD'
_diffrn_measurement_method '\w scans'
_diffrn_radiation_monochromator graphite
_diffrn_radiation_source 'fine-focus sealed tube'
_diffrn_radiation_type MoK\a
_diffrn_radiation_wavelength 0.71073
_diffrn_reflns_av_R_equivalents 0.0377
_diffrn_reflns_av_sigmaI/netI 0.0398
_diffrn_reflns_limit_h_max 24
_diffrn_reflns_limit_h_min -23
_diffrn_reflns_limit_k_max 17
_diffrn_reflns_limit_k_min -11
_diffrn_reflns_limit_l_max 22
_diffrn_reflns_limit_l_min -20
_diffrn_reflns_number 30178
_diffrn_reflns_theta_full 27.50
_diffrn_reflns_theta_max 27.50
_diffrn_reflns_theta_min 1.49
_exptl_absorpt_coefficient_mu 1.489
_exptl_absorpt_correction_T_max 0.961
_exptl_absorpt_correction_T_min 0.709
_exptl_absorpt_correction_type multi-scan
_exptl_crystal_colour deep-brown
_exptl_crystal_density_diffrn 1.641
_exptl_crystal_density_meas ?
_exptl_crystal_density_method 'not measured'
_exptl_crystal_description plate
_exptl_crystal_F_000 2304
_exptl_crystal_size_max 0.42
_exptl_crystal_size_mid 0.15
_exptl_crystal_size_min 0.03
_refine_diff_density_max 0.896
_refine_diff_density_min -0.690
_refine_diff_density_rms 0.108
_refine_ls_abs_structure_details 'Flack H D (1983), Acta Cryst. A39, 876-881'
_refine_ls_abs_structure_Flack 0.017(16)
_refine_ls_extinction_method none
_refine_ls_goodness_of_fit_ref 1.036
_refine_ls_hydrogen_treatment constr
_refine_ls_matrix_type full
_refine_ls_number_parameters 576
_refine_ls_number_reflns 9158
_refine_ls_number_restraints 1
_refine_ls_restrained_S_all 1.035
_refine_ls_R_factor_all 0.0730
_refine_ls_R_factor_gt 0.0559
_refine_ls_shift/su_max 0.001
_refine_ls_shift/su_mean 0.000
_refine_ls_structure_factor_coef Fsqd
_refine_ls_weighting_details 'calc w=1/[\s^2^(Fo^2^)+(0.1045P)^2^+3.2541P] where P=(Fo^2^+2Fc^2^)/3'
_refine_ls_weighting_scheme calc
_refine_ls_wR_factor_gt 0.1503
_refine_ls_wR_factor_ref 0.1647
_reflns_number_gt 7368
_reflns_number_total 9158
_reflns_threshold_expression >2sigma(I)
_cod_data_source_file b612123c.txt
_cod_data_source_block ic11673(comp6)
_cod_depositor_comments
;
The following automatic conversions were performed:
'_symmetry_cell_setting' value 'Orthorhombic' changed to 'orthorhombic'
according to '/home/saulius/struct/CIF-dictionaries/cif_core.dic'
dictionary named 'cif_core.dic' version 2.4.1 from 2010-06-29.

Automatic conversion script
Id: cif_fix_enum 1527 2010-12-29 10:47:43Z saulius 

The following automatic conversions were performed:

'_exptl_crystal_density_meas' value 'not_measured' was changed to '?'
- the value is perceived as not measured.

Automatic conversion script
Id: cif_fix_values 3008 2015-01-20 13:52:24Z robertas 
;
_cod_original_sg_symbol_H-M Pca2(1)
_cod_database_code 7007880

loop_
_symmetry_equiv_pos_as_xyz
'x, y, z'
'-x, -y, z+1/2'
'x+1/2, -y, z'
'-x+1/2, y, z+1/2'

loop_
_atom_site_label
_atom_site_type_symbol
_atom_site_fract_x
_atom_site_fract_y
_atom_site_fract_z
_atom_site_U_iso_or_equiv
_atom_site_adp_type
_atom_site_occupancy
_atom_site_symmetry_multiplicity
_atom_site_calc_flag
_atom_site_refinement_flags
_atom_site_disorder_assembly
_atom_site_disorder_group
Ni1 Ni 0.52020(4) 0.64179(5) 0.73196(4) 0.04087(18) Uani 1 1 d . . .
Ni2 Ni 0.43379(4) 0.72675(6) 0.80147(4) 0.04117(18) Uani 1 1 d . . .
Ni3 Ni 0.34731(5) 0.81261(8) 0.87182(5) 0.0613(3) Uani 1 1 d . . .
N1 N 0.4776(3) 0.6996(4) 0.6423(3) 0.0465(12) Uani 1 1 d . . .
N2 N 0.4194(3) 0.8116(4) 0.7178(3) 0.0531(13) Uani 1 1 d . . .
N3 N 0.3622(4) 0.9196(6) 0.7997(4) 0.087(2) Uani 1 1 d . . .
N4 N 0.4562(3) 0.5344(4) 0.7239(3) 0.0449(11) Uani 1 1 d . . .
N5 N 0.3632(2) 0.6364(4) 0.7623(3) 0.0435(11) Uani 1 1 d . . .
N6 N 0.2806(3) 0.7487(5) 0.8035(4) 0.0606(16) Uani 1 1 d . . .
N7 N 0.5532(2) 0.5955(4) 0.8297(3) 0.0423(11) Uani 1 1 d . . .
N8 N 0.4487(3) 0.6424(4) 0.8855(3) 0.0399(10) Uani 1 1 d . . .
N9 N 0.3425(3) 0.6986(4) 0.9370(3) 0.0531(13) Uani 1 1 d . . .
N10 N 0.5785(3) 0.7547(4) 0.7449(3) 0.0548(14) Uani 1 1 d . . .
N11 N 0.5048(3) 0.8175(4) 0.8383(3) 0.0533(13) Uani 1 1 d . . .
N12 N 0.4221(4) 0.8665(5) 0.9322(4) 0.0714(18) Uani 1 1 d . . .
O1 O 0.5652(2) 0.4539(4) 0.6889(3) 0.0611(12) Uani 1 1 d . . .
O2 O 0.4540(3) 0.3768(4) 0.6453(3) 0.0660(13) Uani 1 1 d . . .
O3 O 0.2126(4) 0.8716(7) 0.8663(5) 0.132(3) Uani 1 1 d . . .
O4 O 0.1459(3) 0.7324(8) 0.8176(4) 0.125(3) Uani 1 1 d . . .
O5 O 0.6409(3) 0.6671(4) 0.6467(3) 0.0716(16) Uani 1 1 d . . .
O6 O 0.7102(3) 0.7759(5) 0.7234(5) 0.110(3) Uani 1 1 d . . .
O7 O 0.4483(5) 0.9751(5) 1.0468(4) 0.126(3) Uani 1 1 d . . .
O8 O 0.3367(5) 0.8851(8) 1.0343(5) 0.133(3) Uani 1 1 d . . .
S1 S 0.49229(9) 0.43101(12) 0.70378(9) 0.0494(4) Uani 1 1 d . . .
S2 S 0.20358(12) 0.7960(3) 0.80730(19) 0.1029(10) Uani 1 1 d . . .
S3 S 0.64571(9) 0.75732(16) 0.68789(15) 0.0712(6) Uani 1 1 d . . .
S4 S 0.41268(18) 0.8901(2) 1.02161(13) 0.0990(9) Uani 1 1 d . . .
C1 C 0.4905(4) 0.6589(5) 0.5731(4) 0.0520(15) Uani 1 1 d . . .
H1A H 0.5205 0.6032 0.5710 0.062 Uiso 1 1 calc R . .
C2 C 0.4632(4) 0.6928(5) 0.5070(4) 0.0590(17) Uani 1 1 d . . .
H2A H 0.4761 0.6638 0.4596 0.071 Uiso 1 1 calc R . .
C3 C 0.4160(4) 0.7705(5) 0.5092(4) 0.0572(16) Uani 1 1 d . . .
H3A H 0.3948 0.7942 0.4635 0.069 Uiso 1 1 calc R . .
C4 C 0.4003(4) 0.8132(5) 0.5791(4) 0.0612(18) Uani 1 1 d . . .
H4A H 0.3675 0.8657 0.5822 0.073 Uiso 1 1 calc R . .
C5 C 0.4338(3) 0.7775(5) 0.6456(4) 0.0498(15) Uani 1 1 d . . .
C6 C 0.3980(4) 0.9060(5) 0.7319(4) 0.067(2) Uani 1 1 d . . .
C7 C 0.4153(7) 0.9872(7) 0.6854(5) 0.097(3) Uani 1 1 d . . .
H7A H 0.4426 0.9792 0.6403 0.117 Uiso 1 1 calc R . .
C8 C 0.3909(11) 1.0796(8) 0.7075(7) 0.159(8) Uani 1 1 d . . .
H8A H 0.4022 1.1356 0.6775 0.191 Uiso 1 1 calc R . .
C9 C 0.3506(11) 1.0904(9) 0.7726(9) 0.160(8) Uani 1 1 d . . .
H9A H 0.3294 1.1518 0.7843 0.192 Uiso 1 1 calc R . .
C10 C 0.3416(7) 1.0125(9) 0.8194(7) 0.124(5) Uani 1 1 d . . .
H10A H 0.3201 1.0226 0.8678 0.149 Uiso 1 1 calc R . .
C11 C 0.3832(3) 0.5490(4) 0.7305(3) 0.0401(11) Uani 1 1 d . . .
C12 C 0.3328(3) 0.4827(5) 0.7047(3) 0.0530(15) Uani 1 1 d . . .
H12A H 0.3471 0.4212 0.6844 0.064 Uiso 1 1 calc R . .
C13 C 0.2626(3) 0.5059(6) 0.7087(4) 0.0622(18) Uani 1 1 d . . .
H13A H 0.2281 0.4612 0.6903 0.075 Uiso 1 1 calc R . .
C14 C 0.2422(3) 0.5966(6) 0.7404(4) 0.0626(18) Uani 1 1 d . . .
H14A H 0.1937 0.6137 0.7434 0.075 Uiso 1 1 calc R . .
C15 C 0.2936(3) 0.6614(6) 0.7672(4) 0.0518(16) Uani 1 1 d . . .
C16 C 0.4882(4) 0.3606(5) 0.7883(4) 0.0645(19) Uani 1 1 d . . .
H16A H 0.5152 0.2999 0.7815 0.097 Uiso 1 1 calc R . .
H16B H 0.4389 0.3444 0.7996 0.097 Uiso 1 1 calc R . .
H16C H 0.5081 0.3984 0.8308 0.097 Uiso 1 1 calc R . .
C17 C 0.1973(6) 0.8439(9) 0.7309(10) 0.134(6) Uani 1 1 d . . .
H17A H 0.1514 0.8764 0.7269 0.202 Uiso 1 1 calc R . .
H17B H 0.2015 0.7941 0.6907 0.202 Uiso 1 1 calc R . .
H17C H 0.2349 0.8926 0.7250 0.202 Uiso 1 1 calc R . .
C18 C 0.6200(3) 0.5625(6) 0.8343(4) 0.0606(18) Uani 1 1 d . . .
H18A H 0.6482 0.5638 0.7894 0.073 Uiso 1 1 calc R . .
C19 C 0.6497(4) 0.5267(7) 0.9011(5) 0.074(2) Uani 1 1 d . . .
H19A H 0.6947 0.4959 0.9012 0.089 Uiso 1 1 calc R . .
C20 C 0.6106(3) 0.5378(6) 0.9681(4) 0.0618(18) Uani 1 1 d . . .
H20A H 0.6302 0.5193 1.0160 0.074 Uiso 1 1 calc R . .
C21 C 0.5441(3) 0.5754(5) 0.9646(4) 0.0499(14) Uani 1 1 d . . .
H21A H 0.5178 0.5840 1.0103 0.060 Uiso 1 1 calc R . .
C22 C 0.5137(3) 0.6017(4) 0.8935(3) 0.0412(12) Uani 1 1 d . . .
C23 C 0.3937(3) 0.6268(5) 0.9343(3) 0.0438(13) Uani 1 1 d . . .
C24 C 0.3858(3) 0.5409(5) 0.9788(3) 0.0488(14) Uani 1 1 d . . .
H24A H 0.4203 0.4904 0.9760 0.059 Uiso 1 1 calc R . .
C25 C 0.3270(4) 0.5297(7) 1.0274(4) 0.070(2) Uani 1 1 d . . .
H25A H 0.3214 0.4732 1.0586 0.084 Uiso 1 1 calc R . .
C26 C 0.2774(4) 0.6055(7) 1.0275(4) 0.069(2) Uani 1 1 d . . .
H26A H 0.2372 0.6008 1.0597 0.083 Uiso 1 1 calc R . .
C27 C 0.2856(4) 0.6858(7) 0.9823(4) 0.065(2) Uani 1 1 d . . .
H27A H 0.2500 0.7348 0.9826 0.078 Uiso 1 1 calc R . .
C28 C 0.5675(4) 0.8269(6) 0.8003(5) 0.0644(18) Uani 1 1 d . . .
C29 C 0.6136(7) 0.8997(9) 0.8165(8) 0.114(4) Uani 1 1 d . . .
H29A H 0.6588 0.9019 0.7931 0.137 Uiso 1 1 calc R . .
C30 C 0.5934(10) 0.9689(11) 0.8670(11) 0.160(7) Uani 1 1 d . . .
H30A H 0.6223 1.0252 0.8738 0.192 Uiso 1 1 calc R . .
C31 C 0.5347(9) 0.9612(8) 0.9075(8) 0.126(5) Uani 1 1 d . . .
H31A H 0.5243 1.0094 0.9452 0.151 Uiso 1 1 calc R . .
C32 C 0.4866(6) 0.8819(6) 0.8957(6) 0.084(3) Uani 1 1 d . . .
C33 C 0.6292(6) 0.8549(7) 0.6236(7) 0.101(4) Uani 1 1 d . . .
H33A H 0.6701 0.8639 0.5901 0.152 Uiso 1 1 calc R . .
H33B H 0.6207 0.9154 0.6525 0.152 Uiso 1 1 calc R . .
H33C H 0.5876 0.8395 0.5926 0.152 Uiso 1 1 calc R . .
C34 C 0.4539(7) 0.7924(7) 1.0709(5) 0.095(3) Uani 1 1 d . . .
H34A H 0.4546 0.8069 1.1258 0.142 Uiso 1 1 calc R . .
H34B H 0.5023 0.7847 1.0523 0.142 Uiso 1 1 calc R . .
H34C H 0.4275 0.7316 1.0620 0.142 Uiso 1 1 calc R . .
O9 O 0.7428(5) 0.8210(7) 0.4715(5) 0.126(3) Uiso 1 1 d . . .
C36 C 0.6664(9) 0.7252(12) 0.4323(11) 0.146(5) Uiso 1 1 d . . .
H36A H 0.6539 0.6736 0.3957 0.220 Uiso 1 1 calc R . .
H36B H 0.6520 0.7892 0.4120 0.220 Uiso 1 1 calc R . .
H36C H 0.6423 0.7131 0.4810 0.220 Uiso 1 1 calc R . .
C37 C 0.7414(11) 0.7248(14) 0.4444(13) 0.172(7) Uiso 1 1 d . . .
H37A H 0.7565 0.6762 0.4831 0.207 Uiso 1 1 calc R . .
H37B H 0.7685 0.7161 0.3965 0.207 Uiso 1 1 calc R . .
C38 C 0.8113(9) 0.8260(12) 0.5065(11) 0.151(6) Uiso 1 1 d . . .
H38A H 0.8501 0.8118 0.4702 0.181 Uiso 1 1 calc R . .
H38B H 0.8154 0.7839 0.5524 0.181 Uiso 1 1 calc R . .
C39 C 0.8048(13) 0.9404(15) 0.5268(14) 0.212(9) Uiso 1 1 d . . .
H39A H 0.8210 0.9514 0.5793 0.319 Uiso 1 1 calc R . .
H39B H 0.7556 0.9610 0.5221 0.319 Uiso 1 1 calc R . .
H39C H 0.8340 0.9786 0.4915 0.319 Uiso 1 1 calc R . .

loop_
_atom_site_aniso_label
_atom_site_aniso_U_11
_atom_site_aniso_U_22
_atom_site_aniso_U_33
_atom_site_aniso_U_23
_atom_site_aniso_U_13
_atom_site_aniso_U_12
Ni1 0.0331(3) 0.0498(4) 0.0396(3) 0.0091(3) -0.0002(3) -0.0016(3)
Ni2 0.0363(3) 0.0501(4) 0.0371(3) -0.0043(3) -0.0088(3) -0.0003(3)
Ni3 0.0542(5) 0.0843(7) 0.0453(4) -0.0216(4) -0.0145(4) 0.0169(4)
N1 0.043(3) 0.054(3) 0.043(3) 0.004(2) -0.002(2) -0.003(2)
N2 0.057(3) 0.055(3) 0.047(3) -0.005(2) -0.019(3) 0.012(2)
N3 0.106(5) 0.093(5) 0.061(4) -0.033(4) -0.043(4) 0.049(4)
N4 0.039(2) 0.051(3) 0.045(3) 0.003(2) 0.002(2) -0.002(2)
N5 0.033(2) 0.063(3) 0.035(2) -0.007(2) 0.001(2) -0.004(2)
N6 0.037(3) 0.094(4) 0.051(3) -0.033(3) -0.006(3) 0.011(2)
N7 0.035(2) 0.055(3) 0.037(2) 0.013(2) 0.000(2) -0.004(2)
N8 0.036(2) 0.051(3) 0.033(2) -0.004(2) -0.004(2) -0.004(2)
N9 0.048(3) 0.078(4) 0.033(2) -0.019(2) 0.002(2) 0.003(3)
N10 0.038(2) 0.070(4) 0.055(3) 0.025(3) -0.010(2) -0.014(2)
N11 0.055(3) 0.048(3) 0.057(3) 0.000(3) -0.019(3) -0.005(2)
N12 0.080(5) 0.077(4) 0.057(4) -0.027(3) -0.024(3) 0.009(3)
O1 0.055(3) 0.061(3) 0.067(3) 0.009(2) 0.019(2) 0.013(2)
O2 0.069(3) 0.073(3) 0.056(3) -0.020(2) 0.004(2) 0.010(3)
O3 0.094(5) 0.180(8) 0.122(6) -0.075(6) -0.025(5) 0.063(5)
O4 0.041(3) 0.230(10) 0.104(6) -0.068(6) 0.001(3) 0.017(4)
O5 0.049(3) 0.089(4) 0.077(4) 0.042(3) 0.015(2) -0.003(2)
O6 0.042(3) 0.125(5) 0.163(7) 0.043(5) -0.017(4) -0.031(3)
O7 0.184(8) 0.095(5) 0.098(5) -0.059(4) -0.058(5) 0.046(5)
O8 0.124(6) 0.169(8) 0.108(6) -0.050(6) 0.000(5) 0.074(6)
S1 0.0549(8) 0.0516(8) 0.0416(7) 0.0028(6) 0.0076(7) 0.0025(7)
S2 0.0561(12) 0.153(3) 0.0998(18) -0.0583(19) -0.0181(14) 0.0419(14)
S3 0.0445(9) 0.0704(13) 0.0987(15) 0.0432(11) 0.0047(10) -0.0107(8)
S4 0.146(2) 0.0898(16) 0.0614(12) -0.0355(11) -0.0309(14) 0.0497(16)
C1 0.058(4) 0.057(4) 0.042(3) 0.002(3) 0.006(3) 0.011(3)
C2 0.074(4) 0.060(4) 0.043(3) 0.003(3) -0.002(3) 0.006(3)
C3 0.066(4) 0.059(4) 0.047(3) 0.008(3) -0.015(3) -0.003(3)
C4 0.080(5) 0.059(4) 0.044(3) -0.004(3) -0.021(3) 0.004(4)
C5 0.046(3) 0.048(3) 0.055(4) -0.001(3) -0.020(3) 0.006(3)
C6 0.084(5) 0.060(4) 0.057(4) -0.006(4) -0.032(4) 0.021(4)
C7 0.159(9) 0.066(5) 0.067(5) -0.006(4) -0.032(6) 0.036(6)
C8 0.31(2) 0.060(6) 0.104(9) -0.021(6) -0.102(12) 0.064(9)
C9 0.27(2) 0.076(7) 0.131(12) -0.047(8) -0.065(12) 0.091(10)
C10 0.149(10) 0.118(9) 0.105(8) -0.053(7) -0.051(8) 0.091(8)
C11 0.033(2) 0.052(3) 0.035(2) 0.003(2) -0.005(2) -0.006(2)
C12 0.051(3) 0.066(4) 0.041(3) -0.006(3) 0.006(3) -0.019(3)
C13 0.046(3) 0.095(5) 0.046(3) -0.017(3) -0.003(3) -0.016(3)
C14 0.032(3) 0.108(6) 0.048(3) -0.016(4) -0.002(3) -0.008(3)
C15 0.034(3) 0.085(5) 0.036(3) -0.016(3) -0.005(2) 0.006(3)
C16 0.079(5) 0.052(4) 0.063(4) 0.011(3) 0.015(4) 0.004(3)
C17 0.085(7) 0.107(8) 0.211(17) -0.077(10) 0.058(9) -0.005(6)
C18 0.036(3) 0.093(5) 0.053(4) 0.026(4) -0.004(3) 0.001(3)
C19 0.039(3) 0.114(7) 0.071(5) 0.032(5) -0.013(3) 0.008(4)
C20 0.045(3) 0.084(5) 0.056(4) 0.012(3) -0.008(3) -0.002(3)
C21 0.041(3) 0.068(4) 0.041(3) 0.001(3) -0.008(3) -0.010(3)
C22 0.038(3) 0.045(3) 0.041(3) 0.003(2) -0.012(2) -0.011(2)
C23 0.041(3) 0.065(4) 0.025(2) -0.008(2) -0.005(2) -0.009(3)
C24 0.042(3) 0.070(4) 0.034(3) -0.011(3) 0.003(3) -0.009(3)
C25 0.059(4) 0.110(6) 0.040(3) -0.011(4) 0.001(3) -0.010(4)
C26 0.041(3) 0.116(6) 0.051(4) -0.031(4) 0.001(3) 0.000(4)
C27 0.048(4) 0.110(6) 0.036(3) -0.022(4) 0.001(3) 0.002(4)
C28 0.062(4) 0.069(4) 0.062(4) 0.006(4) -0.017(4) -0.020(3)
C29 0.107(8) 0.096(8) 0.140(10) 0.000(7) -0.021(8) -0.056(7)
C30 0.173(14) 0.115(11) 0.192(16) -0.008(11) -0.039(13) -0.106(11)
C31 0.177(13) 0.073(7) 0.128(10) -0.029(7) -0.054(10) -0.036(8)
C32 0.113(8) 0.054(4) 0.085(6) -0.004(4) -0.053(6) 0.003(5)
C33 0.095(7) 0.090(7) 0.119(8) 0.068(6) 0.040(6) 0.018(5)
C34 0.153(9) 0.079(6) 0.052(5) -0.023(4) -0.030(6) 0.027(6)

loop_
_atom_type_symbol
_atom_type_description
_atom_type_scat_dispersion_real
_atom_type_scat_dispersion_imag
_atom_type_scat_source
C C 0.0033 0.0016 'International Tables Vol C Tables 4.2.6.8 and 6.1.1.4'
H H 0.0000 0.0000 'International Tables Vol C Tables 4.2.6.8 and 6.1.1.4'
N N 0.0061 0.0033 'International Tables Vol C Tables 4.2.6.8 and 6.1.1.4'
O O 0.0106 0.0060 'International Tables Vol C Tables 4.2.6.8 and 6.1.1.4'
S S 0.1246 0.1234 'International Tables Vol C Tables 4.2.6.8 and 6.1.1.4'
Ni Ni 0.3393 1.1124 'International Tables Vol C Tables 4.2.6.8 and 6.1.1.4'

loop_
_geom_angle_atom_site_label_1
_geom_angle_atom_site_label_2
_geom_angle_atom_site_label_3
_geom_angle
_geom_angle_site_symmetry_1
_geom_angle_site_symmetry_3
_geom_angle_publ_flag
N4 Ni1 N10 175.3(2) . . ?
N4 Ni1 N7 91.2(2) . . ?
N10 Ni1 N7 88.2(2) . . ?
N4 Ni1 N1 89.2(2) . . ?
N10 Ni1 N1 90.6(2) . . ?
N7 Ni1 N1 171.7(2) . . ?
N4 Ni1 Ni2 88.38(15) . . ?
N10 Ni1 Ni2 86.91(19) . . ?
N7 Ni1 Ni2 85.92(15) . . ?
N1 Ni1 Ni2 85.81(16) . . ?
N2 Ni2 N8 179.6(3) . . ?
N2 Ni2 N11 88.2(2) . . ?
N8 Ni2 N11 91.5(2) . . ?
N2 Ni2 N5 90.8(2) . . ?
N8 Ni2 N5 89.6(2) . . ?
N11 Ni2 N5 178.8(3) . . ?
N2 Ni2 Ni1 90.09(18) . . ?
N8 Ni2 Ni1 89.92(15) . . ?
N11 Ni2 Ni1 90.04(19) . . ?
N5 Ni2 Ni1 89.24(15) . . ?
N2 Ni2 Ni3 90.00(18) . . ?
N8 Ni2 Ni3 89.98(15) . . ?
N11 Ni2 Ni3 89.68(19) . . ?
N5 Ni2 Ni3 91.04(15) . . ?
Ni1 Ni2 Ni3 179.70(5) . . ?
N12 Ni3 N9 91.0(3) . . ?
N12 Ni3 N6 172.7(3) . . ?
N9 Ni3 N6 88.4(3) . . ?
N12 Ni3 N3 87.9(3) . . ?
N9 Ni3 N3 172.7(3) . . ?
N6 Ni3 N3 91.8(3) . . ?
N12 Ni3 Ni2 87.8(2) . . ?
N9 Ni3 Ni2 86.66(15) . . ?
N6 Ni3 Ni2 84.86(15) . . ?
N3 Ni3 Ni2 86.1(2) . . ?
C5 N1 C1 118.1(5) . . ?
C5 N1 Ni1 123.0(4) . . ?
C1 N1 Ni1 118.9(4) . . ?
C6 N2 C5 122.8(6) . . ?
C6 N2 Ni2 118.6(5) . . ?
C5 N2 Ni2 118.6(4) . . ?
C10 N3 C6 118.8(10) . . ?
C10 N3 Ni3 119.1(8) . . ?
C6 N3 Ni3 121.9(5) . . ?
C11 N4 S1 124.2(4) . . ?
C11 N4 Ni1 120.9(4) . . ?
S1 N4 Ni1 114.7(3) . . ?
C15 N5 C11 120.7(5) . . ?
C15 N5 Ni2 119.1(4) . . ?
C11 N5 Ni2 120.2(4) . . ?
C15 N6 S2 122.2(4) . . ?
C15 N6 Ni3 123.8(4) . . ?
S2 N6 Ni3 112.9(3) . . ?
C18 N7 C22 119.7(5) . . ?
C18 N7 Ni1 117.9(4) . . ?
C22 N7 Ni1 122.2(4) . . ?
C22 N8 C23 124.4(5) . . ?
C22 N8 Ni2 117.7(4) . . ?
C23 N8 Ni2 117.9(4) . . ?
C27 N9 C23 119.4(7) . . ?
C27 N9 Ni3 119.2(5) . . ?
C23 N9 Ni3 121.2(4) . . ?
C28 N10 S3 122.0(5) . . ?
C28 N10 Ni1 124.3(5) . . ?
S3 N10 Ni1 113.6(4) . . ?
C28 N11 C32 120.8(7) . . ?
C28 N11 Ni2 120.2(5) . . ?
C32 N11 Ni2 118.3(6) . . ?
C32 N12 S4 120.8(6) . . ?
C32 N12 Ni3 117.1(5) . . ?
S4 N12 Ni3 122.1(5) . . ?
O1 S1 O2 117.5(3) . . ?
O1 S1 N4 105.0(3) . . ?
O2 S1 N4 112.7(3) . . ?
O1 S1 C16 108.1(4) . . ?
O2 S1 C16 106.9(4) . . ?
N4 S1 C16 105.9(3) . . ?
O4 S2 O3 115.6(5) . . ?
O4 S2 C17 108.8(6) . . ?
O3 S2 C17 109.3(6) . . ?
O4 S2 N6 117.9(5) . . ?
O3 S2 N6 101.8(4) . . ?
C17 S2 N6 102.3(5) . . ?
O6 S3 O5 115.9(4) . . ?
O6 S3 N10 114.8(5) . . ?
O5 S3 N10 104.0(3) . . ?
O6 S3 C33 107.6(5) . . ?
O5 S3 C33 108.3(5) . . ?
N10 S3 C33 105.6(4) . . ?
O7 S4 O8 117.6(5) . . ?
O7 S4 N12 114.5(5) . . ?
O8 S4 N12 104.4(5) . . ?
O7 S4 C34 104.7(5) . . ?
O8 S4 C34 109.1(6) . . ?
N12 S4 C34 106.0(4) . . ?
C2 C1 N1 123.9(6) . . ?
C2 C1 H1A 118.0 . . ?
N1 C1 H1A 118.0 . . ?
C1 C2 C3 119.0(7) . . ?
C1 C2 H2A 120.5 . . ?
C3 C2 H2A 120.5 . . ?
C4 C3 C2 118.9(6) . . ?
C4 C3 H3A 120.6 . . ?
C2 C3 H3A 120.6 . . ?
C3 C4 C5 119.1(7) . . ?
C3 C4 H4A 120.5 . . ?
C5 C4 H4A 120.5 . . ?
N1 C5 N2 115.3(5) . . ?
N1 C5 C4 120.9(6) . . ?
N2 C5 C4 123.5(6) . . ?
N2 C6 N3 115.2(7) . . ?
N2 C6 C7 124.3(8) . . ?
N3 C6 C7 120.3(7) . . ?
C8 C7 C6 118.1(12) . . ?
C8 C7 H7A 121.0 . . ?
C6 C7 H7A 121.0 . . ?
C9 C8 C7 120.6(14) . . ?
C9 C8 H8A 119.7 . . ?
C7 C8 H8A 119.7 . . ?
C10 C9 C8 119.1(10) . . ?
C10 C9 H9A 120.5 . . ?
C8 C9 H9A 120.5 . . ?
C9 C10 N3 122.5(12) . . ?
C9 C10 H10A 118.7 . . ?
N3 C10 H10A 118.7 . . ?
N5 C11 C12 120.4(5) . . ?
N5 C11 N4 115.5(5) . . ?
C12 C11 N4 124.1(6) . . ?
C13 C12 C11 120.1(7) . . ?
C13 C12 H12A 119.9 . . ?
C11 C12 H12A 119.9 . . ?
C12 C13 C14 119.3(6) . . ?
C12 C13 H13A 120.3 . . ?
C14 C13 H13A 120.3 . . ?
C15 C14 C13 119.6(6) . . ?
C15 C14 H14A 120.2 . . ?
C13 C14 H14A 120.2 . . ?
N5 C15 N6 114.8(5) . . ?
N5 C15 C14 119.8(6) . . ?
N6 C15 C14 125.3(6) . . ?
S1 C16 H16A 109.5 . . ?
S1 C16 H16B 109.5 . . ?
H16A C16 H16B 109.5 . . ?
S1 C16 H16C 109.5 . . ?
H16A C16 H16C 109.5 . . ?
H16B C16 H16C 109.5 . . ?
S2 C17 H17A 109.5 . . ?
S2 C17 H17B 109.5 . . ?
H17A C17 H17B 109.5 . . ?
S2 C17 H17C 109.5 . . ?
H17A C17 H17C 109.5 . . ?
H17B C17 H17C 109.5 . . ?
N7 C18 C19 123.4(6) . . ?
N7 C18 H18A 118.3 . . ?
C19 C18 H18A 118.3 . . ?
C18 C19 C20 117.0(6) . . ?
C18 C19 H19A 121.5 . . ?
C20 C19 H19A 121.5 . . ?
C21 C20 C19 119.6(6) . . ?
C21 C20 H20A 120.2 . . ?
C19 C20 H20A 120.2 . . ?
C20 C21 C22 120.8(6) . . ?
C20 C21 H21A 119.6 . . ?
C22 C21 H21A 119.6 . . ?
N7 C22 N8 116.5(5) . . ?
N7 C22 C21 118.9(5) . . ?
N8 C22 C21 124.3(6) . . ?
N8 C23 N9 116.7(5) . . ?
N8 C23 C24 123.7(6) . . ?
N9 C23 C24 119.6(5) . . ?
C25 C24 C23 120.3(7) . . ?
C25 C24 H24A 119.9 . . ?
C23 C24 H24A 119.9 . . ?
C26 C25 C24 117.0(8) . . ?
C26 C25 H25A 121.5 . . ?
C24 C25 H25A 121.5 . . ?
C27 C26 C25 121.1(7) . . ?
C27 C26 H26A 119.4 . . ?
C25 C26 H26A 119.4 . . ?
N9 C27 C26 122.5(7) . . ?
N9 C27 H27A 118.8 . . ?
C26 C27 H27A 118.8 . . ?
C29 C28 N11 121.9(10) . . ?
C29 C28 N10 124.5(9) . . ?
N11 C28 N10 113.6(6) . . ?
C30 C29 C28 117.8(12) . . ?
C30 C29 H29A 121.1 . . ?
C28 C29 H29A 121.1 . . ?
C31 C30 C29 122.4(10) . . ?
C31 C30 H30A 118.8 . . ?
C29 C30 H30A 118.8 . . ?
C30 C31 C32 121.2(13) . . ?
C30 C31 H31A 119.4 . . ?
C32 C31 H31A 119.4 . . ?
N11 C32 N12 117.1(7) . . ?
N11 C32 C31 115.3(11) . . ?
N12 C32 C31 127.4(10) . . ?
S3 C33 H33A 109.5 . . ?
S3 C33 H33B 109.5 . . ?
H33A C33 H33B 109.5 . . ?
S3 C33 H33C 109.5 . . ?
H33A C33 H33C 109.5 . . ?
H33B C33 H33C 109.5 . . ?
S4 C34 H34A 109.5 . . ?
S4 C34 H34B 109.5 . . ?
H34A C34 H34B 109.5 . . ?
S4 C34 H34C 109.5 . . ?
H34A C34 H34C 109.5 . . ?
H34B C34 H34C 109.5 . . ?
C37 O9 C38 102.0(13) . . ?
C37 C36 H36A 109.5 . . ?
C37 C36 H36B 109.5 . . ?
H36A C36 H36B 109.5 . . ?
C37 C36 H36C 109.5 . . ?
H36A C36 H36C 109.5 . . ?
H36B C36 H36C 109.5 . . ?
O9 C37 C36 93.8(15) . . ?
O9 C37 H37A 113.0 . . ?
C36 C37 H37A 113.0 . . ?
O9 C37 H37B 113.0 . . ?
C36 C37 H37B 113.0 . . ?
H37A C37 H37B 110.4 . . ?
O9 C38 C39 94.1(13) . . ?
O9 C38 H38A 112.9 . . ?
C39 C38 H38A 112.9 . . ?
O9 C38 H38B 112.9 . . ?
C39 C38 H38B 112.9 . . ?
H38A C38 H38B 110.3 . . ?
C38 C39 H39A 109.5 . . ?
C38 C39 H39B 109.5 . . ?
H39A C39 H39B 109.5 . . ?
C38 C39 H39C 109.5 . . ?
H39A C39 H39C 109.5 . . ?
H39B C39 H39C 109.5 . . ?

loop_
_geom_bond_atom_site_label_1
_geom_bond_atom_site_label_2
_geom_bond_distance
_geom_bond_site_symmetry_2
_geom_bond_publ_flag
Ni1 N4 1.906(5) . ?
Ni1 N10 1.909(6) . ?
Ni1 N7 1.928(5) . ?
Ni1 N1 1.932(5) . ?
Ni1 Ni2 2.3464(11) . ?
Ni2 N2 1.885(5) . ?
Ni2 N8 1.887(5) . ?
Ni2 N11 1.938(5) . ?
Ni2 N5 1.944(5) . ?
Ni2 Ni3 2.3611(11) . ?
Ni3 N12 1.915(7) . ?
Ni3 N9 1.928(6) . ?
Ni3 N6 1.945(5) . ?
Ni3 N3 1.948(9) . ?
N1 C5 1.348(8) . ?
N1 C1 1.353(8) . ?
N2 C6 1.371(9) . ?
N2 C5 1.374(9) . ?
N3 C10 1.369(12) . ?
N3 C6 1.378(11) . ?
N4 C11 1.404(7) . ?
N4 S1 1.605(5) . ?
N5 C15 1.366(8) . ?
N5 C11 1.369(8) . ?
N6 C15 1.371(9) . ?
N6 S2 1.599(5) . ?
N7 C18 1.347(8) . ?
N7 C22 1.348(8) . ?
N8 C22 1.359(8) . ?
N8 C23 1.364(8) . ?
N9 C27 1.351(9) . ?
N9 C23 1.379(8) . ?
N10 C28 1.395(11) . ?
N10 S3 1.619(6) . ?
N11 C28 1.369(10) . ?
N11 C32 1.378(11) . ?
N12 C32 1.396(13) . ?
N12 S4 1.607(7) . ?
O1 S1 1.441(5) . ?
O2 S1 1.455(5) . ?
O3 S2 1.468(8) . ?
O4 S2 1.407(9) . ?
O5 S3 1.428(7) . ?
O6 S3 1.396(6) . ?
O7 S4 1.412(8) . ?
O8 S4 1.460(10) . ?
S1 C16 1.764(7) . ?
S2 C17 1.492(19) . ?
S3 C33 1.769(8) . ?
S4 C34 1.767(9) . ?
C1 C2 1.349(10) . ?
C1 H1A 0.9500 . ?
C2 C3 1.387(11) . ?
C2 H2A 0.9500 . ?
C3 C4 1.386(10) . ?
C3 H3A 0.9500 . ?
C4 C5 1.412(9) . ?
C4 H4A 0.9500 . ?
C6 C7 1.412(13) . ?
C7 C8 1.395(15) . ?
C7 H7A 0.9500 . ?
C8 C9 1.38(2) . ?
C8 H8A 0.9500 . ?
C9 C10 1.35(2) . ?
C9 H9A 0.9500 . ?
C10 H10A 0.9500 . ?
C11 C12 1.390(8) . ?
C12 C13 1.370(10) . ?
C12 H12A 0.9500 . ?
C13 C14 1.409(11) . ?
C13 H13A 0.9500 . ?
C14 C15 1.398(9) . ?
C14 H14A 0.9500 . ?
C16 H16A 0.9800 . ?
C16 H16B 0.9800 . ?
C16 H16C 0.9800 . ?
C17 H17A 0.9800 . ?
C17 H17B 0.9800 . ?
C17 H17C 0.9800 . ?
C18 C19 1.385(10) . ?
C18 H18A 0.9500 . ?
C19 C20 1.396(11) . ?
C19 H19A 0.9500 . ?
C20 C21 1.364(9) . ?
C20 H20A 0.9500 . ?
C21 C22 1.416(8) . ?
C21 H21A 0.9500 . ?
C23 C24 1.413(9) . ?
C24 C25 1.411(10) . ?
C24 H24A 0.9500 . ?
C25 C26 1.397(12) . ?
C25 H25A 0.9500 . ?
C26 C27 1.358(12) . ?
C26 H26A 0.9500 . ?
C27 H27A 0.9500 . ?
C28 C29 1.353(12) . ?
C29 C30 1.35(2) . ?
C29 H29A 0.9500 . ?
C30 C31 1.33(2) . ?
C30 H30A 0.9500 . ?
C31 C32 1.429(15) . ?
C31 H31A 0.9500 . ?
C33 H33A 0.9800 . ?
C33 H33B 0.9800 . ?
C33 H33C 0.9800 . ?
C34 H34A 0.9800 . ?
C34 H34B 0.9800 . ?
C34 H34C 0.9800 . ?
O9 C37 1.394(19) . ?
O9 C38 1.438(19) . ?
C36 C37 1.44(3) . ?
C36 H36A 0.9800 . ?
C36 H36B 0.9800 . ?
C36 H36C 0.9800 . ?
C37 H37A 0.9900 . ?
C37 H37B 0.9900 . ?
C38 C39 1.60(2) . ?
C38 H38A 0.9900 . ?
C38 H38B 0.9900 . ?
C39 H39A 0.9800 . ?
C39 H39B 0.9800 . ?
C39 H39C 0.9800 . ?
